data_1513434
loop_
_publ_author_name
'Hao, Xin-Qi'
'Chen, Li-Juan'
'Ren, Baozeng'
'Li, Liu-Yan'
'Yang, Xin-Yan'
'Gong, Jun-Fang'
'Niu, Jun-Long'
'Song, Mao-Ping'

_publ_section_title
;
 Copper-mediated direct aryloxylation of benzamides assisted by an
 n,o-bidentate directing group.
;
_journal_issue 4
_journal_name_full 'Organic letters'
_journal_page_first 1104
_journal_page_last 1107
_journal_paper_doi 10.1021/ol500166d
_journal_volume 16
_journal_year 2014
_chemical_formula_moiety 'C24 H18 N2 O4'
_chemical_formula_sum 'C24 H18 N2 O4'
_chemical_formula_weight 398.40
_chemical_name_systematic
;
 ? 
;
_space_group_crystal_system triclinic
_space_group_IT_number 2
_space_group_name_Hall '-P 1'
_space_group_name_H-M_alt 'P -1'
_symmetry_space_group_name_Hall '-P 1'
_symmetry_space_group_name_H-M 'P -1'
_atom_sites_solution_hydrogens geom
_atom_sites_solution_primary direct
_atom_sites_solution_secondary difmap
_audit_creation_date 2013-06-18
_audit_creation_method
;
  Olex2 1.2
  (compiled Apr 23 2013 17:54:37, GUI svn.r4466)
;
_cell_angle_alpha 115.870(12)
_cell_angle_beta 93.712(10)
_cell_angle_gamma 98.655(8)
_cell_formula_units_Z 2
_cell_length_a 7.2876(7)
_cell_length_b 12.0282(12)
_cell_length_c 12.8131(19)
_cell_measurement_reflns_used 2147
_cell_measurement_temperature 291(2)
_cell_measurement_theta_max 28.0920
_cell_measurement_theta_min 3.5870
_cell_volume 988.3(2)
_computing_cell_refinement
;
CrysAlisPro, Agilent Technologies,
Version 1.171.36.28 (release 01-02-2013 CrysAlis171 .NET)
(compiled Feb  1 2013,16:14:44)
;
_computing_data_collection
;
CrysAlisPro, Agilent Technologies,
Version 1.171.36.28 (release 01-02-2013 CrysAlis171 .NET)
(compiled Feb  1 2013,16:14:44)
;
_computing_data_reduction
;
CrysAlisPro, Agilent Technologies,
Version 1.171.36.28 (release 01-02-2013 CrysAlis171 .NET)
(compiled Feb  1 2013,16:14:44)
;
_computing_molecular_graphics
;
O. V. Dolomanov, L. J. Bourhis, R. J. Gildea, J. A. K. Howard and H. Puschmann,
OLEX2: a complete structure solution, refinement and analysis program.
J. Appl. Cryst. (2009). 42, 339-341.
;
_computing_publication_material
;
O. V. Dolomanov, L. J. Bourhis, R. J. Gildea, J. A. K. Howard and H. Puschmann,
OLEX2: a complete structure solution, refinement and analysis program.
J. Appl. Cryst. (2009). 42, 339-341.
;
_computing_structure_refinement
;
SHELXL, G.M. Sheldrick, Acta Cryst.
(2008). A64, 112-122
;
_computing_structure_solution
;
SHELXS, G.M. Sheldrick, Acta Cryst.
(2008). A64, 112-122
;
_diffrn_ambient_temperature 291.15
_diffrn_detector_area_resol_mean 16.2312
_diffrn_measured_fraction_theta_full 0.998
_diffrn_measured_fraction_theta_max 0.998
_diffrn_measurement_details
;
  1 omega  -15.00   23.00   1.0000   13.0000
omega____ theta____ kappa____ phi______ frames
    -      -17.1323  -99.0000   60.0000 38

  2 omega  -21.00   10.00   1.0000   13.0000
omega____ theta____ kappa____ phi______ frames
    -      -17.1323  -99.0000 -120.0000 31

  3 omega   35.00   95.00   1.0000   13.0000
omega____ theta____ kappa____ phi______ frames
    -       19.7885  178.0000   30.0000 60

  4 omega   -5.00   85.00   1.0000   13.0000
omega____ theta____ kappa____ phi______ frames
    -       19.7885   37.0000 -120.0000 90

  5 omega  -53.00   46.00   1.0000   13.0000
omega____ theta____ kappa____ phi______ frames
    -       19.7885  -37.0000   60.0000 99

  6 omega    6.00   67.00   1.0000   13.0000
omega____ theta____ kappa____ phi______ frames
    -       19.7885   57.0000   30.0000 61

  7 omega  -49.00    7.00   1.0000   13.0000
omega____ theta____ kappa____ phi______ frames
    -       19.7885  -57.0000 -150.0000 56
;
_diffrn_measurement_device_type 'Xcalibur, Eos, Gemini'
_diffrn_measurement_method '\w scans'
_diffrn_orient_matrix_UB_11 0.0233498000
_diffrn_orient_matrix_UB_12 -0.0069695000
_diffrn_orient_matrix_UB_13 0.0511377000
_diffrn_orient_matrix_UB_21 0.0035168000
_diffrn_orient_matrix_UB_22 -0.0641082000
_diffrn_orient_matrix_UB_23 -0.0353590000
_diffrn_orient_matrix_UB_31 0.0966837000
_diffrn_orient_matrix_UB_32 0.0177176000
_diffrn_orient_matrix_UB_33 -0.0016792000
_diffrn_radiation_monochromator graphite
_diffrn_radiation_type 'Mo K\a'
_diffrn_radiation_wavelength 0.7107
_diffrn_reflns_av_R_equivalents 0.0197
_diffrn_reflns_av_unetI/netI 0.0349
_diffrn_reflns_limit_h_max 8
_diffrn_reflns_limit_h_min -9
_diffrn_reflns_limit_k_max 15
_diffrn_reflns_limit_k_min -15
_diffrn_reflns_limit_l_max 15
_diffrn_reflns_limit_l_min -15
_diffrn_reflns_number 8141
_diffrn_reflns_theta_full 26.37
_diffrn_reflns_theta_max 26.37
_diffrn_reflns_theta_min 3.11
_diffrn_source 'Enhance (Mo) X-ray Source'
_exptl_absorpt_coefficient_mu 0.092
_exptl_absorpt_correction_T_max 1.00000
_exptl_absorpt_correction_T_min 0.99465
_exptl_absorpt_correction_type multi-scan
_exptl_absorpt_process_details
;
CrysAlisPro, Agilent Technologies,
Version 1.171.36.28 (release 01-02-2013 CrysAlis171 .NET)
(compiled Feb  1 2013,16:14:44)
Empirical absorption correction using spherical harmonics,
 implemented in SCALE3 ABSPACK scaling algorithm.
;
_exptl_crystal_colour
;
;
_exptl_crystal_density_diffrn 1.339
_exptl_crystal_density_method 'not measured'
_exptl_crystal_description
;
;
_exptl_crystal_F_000 416
_exptl_crystal_size_max 0.22
_exptl_crystal_size_mid 0.2
_exptl_crystal_size_min 0.16
_refine_diff_density_max 0.338
_refine_diff_density_min -0.299
_refine_diff_density_rms 0.040
_refine_ls_extinction_method none
_refine_ls_goodness_of_fit_ref 1.038
_refine_ls_hydrogen_treatment mixed
_refine_ls_matrix_type full
_refine_ls_number_parameters 275
_refine_ls_number_reflns 4017
_refine_ls_number_restraints 0
_refine_ls_restrained_S_all 1.038
_refine_ls_R_factor_all 0.0789
_refine_ls_R_factor_gt 0.0530
_refine_ls_shift/su_max 0.000
_refine_ls_shift/su_mean 0.000
_refine_ls_structure_factor_coef Fsqd
_refine_ls_weighting_details 'calc w=1/[\s^2^(Fo^2^)+(0.0581P)^2^+0.2615P] where P=(Fo^2^+2Fc^2^)/3'
_refine_ls_weighting_scheme calc
_refine_ls_wR_factor_gt 0.1235
_refine_ls_wR_factor_ref 0.1398
_reflns_number_gt 2869
_reflns_number_total 4017
_reflns_threshold_expression >2sigma(I)
_cod_data_source_file ol500166d_si_003.cif
_cod_data_source_block 201306102
_cod_database_code 1513434
_chemical_oxdiff_formula C20H20N4O4
_reflns_odcompleteness_completeness 99.83
_reflns_odcompleteness_iscentric 1
_reflns_odcompleteness_theta 26.32
_olex2_refinement_description
;
1. Fixed Uiso
 At 1.2 times of:
  All C(H) groups
2.a Aromatic/amide H refined with riding coordinates:
 C1(H1), C2(H2A), C3(H3), C4(H4), C9(H9), C10(H10), C11(H11), C14(H14),
 C15(H15), C16(H16), C17(H17), C18(H18), C20(H20), C21(H21), C22(H22), C23(H23),
  C24(H24)
;

loop_
_space_group_symop_id
_space_group_symop_operation_xyz
1 'x, y, z'
2 '-x, -y, -z'

loop_
_atom_site_label
_atom_site_type_symbol
_atom_site_fract_x
_atom_site_fract_y
_atom_site_fract_z
_atom_site_U_iso_or_equiv
_atom_site_adp_type
_atom_site_occupancy
_atom_site_symmetry_multiplicity
_atom_site_calc_flag
_atom_site_refinement_flags
O1 O 0.0530(2) -0.00510(13) -0.11710(12) 0.0529(4) Uani 1 1 d .
O2 O 0.37935(19) 0.37360(13) 0.20214(13) 0.0540(4) Uani 1 1 d .
O3 O 0.2770(2) 0.24223(17) 0.37167(13) 0.0667(5) Uani 1 1 d .
O4 O -0.08447(19) 0.36963(13) 0.14159(12) 0.0479(4) Uani 1 1 d .
N1 N 0.2371(2) 0.03192(14) -0.10061(14) 0.0408(4) Uani 1 1 d .
N2 N 0.2074(2) 0.17712(16) 0.08534(14) 0.0384(4) Uani 1 1 d .
H2 H 0.108(3) 0.127(2) 0.0756(19) 0.053(7) Uiso 1 1 d .
C1 C 0.3387(3) -0.0287(2) -0.18560(19) 0.0524(6) Uani 1 1 d .
H1 H 0.2778 -0.0978 -0.2545 0.063 Uiso 1 1 calc R
C2 C 0.5285(3) 0.0096(2) -0.1719(2) 0.0594(6) Uani 1 1 d .
H2A H 0.5962 -0.0336 -0.2307 0.071 Uiso 1 1 calc R
C3 C 0.6189(3) 0.1124(2) -0.0708(2) 0.0559(6) Uani 1 1 d .
H3 H 0.7477 0.1405 -0.0613 0.067 Uiso 1 1 calc R
C4 C 0.5163(3) 0.1734(2) 0.01655(18) 0.0453(5) Uani 1 1 d .
H4 H 0.5763 0.2431 0.0853 0.054 Uiso 1 1 calc R
C5 C 0.3251(3) 0.13150(17) 0.00220(16) 0.0362(4) Uani 1 1 d .
C6 C 0.2430(2) 0.29135(18) 0.18154(16) 0.0359(4) Uani 1 1 d .
C7 C 0.0974(2) 0.31075(17) 0.26226(15) 0.0350(4) Uani 1 1 d .
C8 C 0.1184(3) 0.28826(19) 0.35969(17) 0.0417(5) Uani 1 1 d .
C9 C -0.0118(3) 0.3119(2) 0.43687(18) 0.0468(5) Uani 1 1 d .
H9 H 0.0033 0.2964 0.5016 0.056 Uiso 1 1 calc R
C10 C -0.1646(3) 0.3590(2) 0.41627(18) 0.0479(5) Uani 1 1 d .
H10 H -0.2521 0.3754 0.4681 0.058 Uiso 1 1 calc R
C11 C -0.1901(3) 0.38199(19) 0.32033(18) 0.0466(5) Uani 1 1 d .
H11 H -0.2935 0.4135 0.3072 0.056 Uiso 1 1 calc R
C12 C -0.0587(3) 0.35727(17) 0.24426(16) 0.0384(4) Uani 1 1 d .
C13 C 0.3090(3) 0.2189(2) 0.46771(19) 0.0497(5) Uani 1 1 d .
C14 C 0.2531(5) 0.1019(3) 0.4573(3) 0.0903(9) Uani 1 1 d .
H14 H 0.1853 0.0369 0.3880 0.108 Uiso 1 1 calc R
C15 C 0.3017(7) 0.0810(4) 0.5568(4) 0.1231(16) Uani 1 1 d .
H15 H 0.2689 0.0018 0.5539 0.148 Uiso 1 1 calc R
C16 C 0.3981(6) 0.1825(5) 0.6561(4) 0.1173(15) Uani 1 1 d .
H16 H 0.4306 0.1700 0.7210 0.141 Uiso 1 1 calc R
C17 C 0.4481(4) 0.2978(4) 0.6655(3) 0.0961(11) Uani 1 1 d .
H17 H 0.5100 0.3642 0.7359 0.115 Uiso 1 1 calc R
C18 C 0.4072(3) 0.3164(3) 0.5706(2) 0.0655(7) Uani 1 1 d .
H18 H 0.4456 0.3957 0.5748 0.079 Uiso 1 1 calc R
C19 C -0.0825(3) 0.4904(2) 0.15270(18) 0.0452(5) Uani 1 1 d .
C20 C 0.0428(3) 0.5936(2) 0.2351(2) 0.0584(6) Uani 1 1 d .
H20 H 0.1228 0.5861 0.2902 0.070 Uiso 1 1 calc R
C21 C 0.0486(4) 0.7095(3) 0.2351(3) 0.0764(8) Uani 1 1 d .
H21 H 0.1325 0.7803 0.2908 0.092 Uiso 1 1 calc R
C22 C -0.0699(4) 0.7200(3) 0.1526(3) 0.0797(8) Uani 1 1 d .
H22 H -0.0652 0.7976 0.1524 0.096 Uiso 1 1 calc R
C23 C -0.1945(4) 0.6157(3) 0.0710(3) 0.0768(8) Uani 1 1 d .
H23 H -0.2745 0.6231 0.0158 0.092 Uiso 1 1 calc R
C24 C -0.2023(3) 0.4994(3) 0.0698(2) 0.0585(6) Uani 1 1 d .
H24 H -0.2866 0.4287 0.0143 0.070 Uiso 1 1 calc R

loop_
_atom_site_aniso_label
_atom_site_aniso_U_11
_atom_site_aniso_U_22
_atom_site_aniso_U_33
_atom_site_aniso_U_23
_atom_site_aniso_U_13
_atom_site_aniso_U_12
O1 0.0506(9) 0.0497(9) 0.0470(9) 0.0163(7) 0.0087(7) -0.0061(7)
O2 0.0435(8) 0.0467(9) 0.0571(10) 0.0131(7) 0.0099(7) -0.0012(7)
O3 0.0658(10) 0.1117(14) 0.0565(10) 0.0548(10) 0.0279(8) 0.0537(10)
O4 0.0570(9) 0.0486(8) 0.0384(8) 0.0182(7) 0.0006(6) 0.0186(7)
N1 0.0520(10) 0.0375(9) 0.0380(9) 0.0208(8) 0.0131(8) 0.0091(8)
N2 0.0339(9) 0.0395(9) 0.0389(9) 0.0153(8) 0.0101(7) 0.0045(7)
C1 0.0757(16) 0.0415(12) 0.0428(12) 0.0178(10) 0.0230(11) 0.0172(11)
C2 0.0763(17) 0.0632(15) 0.0569(15) 0.0329(13) 0.0365(13) 0.0366(13)
C3 0.0458(12) 0.0738(16) 0.0635(15) 0.0393(14) 0.0232(11) 0.0232(11)
C4 0.0395(11) 0.0518(12) 0.0468(12) 0.0233(11) 0.0101(9) 0.0109(9)
C5 0.0411(10) 0.0363(10) 0.0372(10) 0.0203(9) 0.0102(8) 0.0108(8)
C6 0.0346(10) 0.0393(10) 0.0353(10) 0.0181(9) 0.0028(8) 0.0085(8)
C7 0.0349(10) 0.0339(10) 0.0316(10) 0.0107(8) 0.0042(8) 0.0067(8)
C8 0.0423(11) 0.0482(11) 0.0382(11) 0.0195(9) 0.0094(8) 0.0184(9)
C9 0.0535(12) 0.0527(13) 0.0369(11) 0.0201(10) 0.0125(9) 0.0168(10)
C10 0.0449(11) 0.0500(12) 0.0417(12) 0.0117(10) 0.0157(9) 0.0136(9)
C11 0.0393(11) 0.0483(12) 0.0455(12) 0.0124(10) 0.0063(9) 0.0179(9)
C12 0.0391(10) 0.0363(10) 0.0337(10) 0.0115(9) -0.0002(8) 0.0066(8)
C13 0.0560(13) 0.0646(14) 0.0452(12) 0.0318(12) 0.0197(10) 0.0326(11)
C14 0.128(3) 0.0645(18) 0.088(2) 0.0355(17) 0.0484(19) 0.0301(18)
C15 0.193(4) 0.095(3) 0.149(4) 0.089(3) 0.101(3) 0.085(3)
C16 0.145(4) 0.171(4) 0.114(3) 0.106(3) 0.061(3) 0.104(3)
C17 0.0721(19) 0.162(4) 0.0631(19) 0.053(2) 0.0132(14) 0.039(2)
C18 0.0612(15) 0.0830(18) 0.0550(15) 0.0302(14) 0.0193(12) 0.0205(13)
C19 0.0432(11) 0.0567(13) 0.0469(12) 0.0287(11) 0.0149(9) 0.0215(10)
C20 0.0604(14) 0.0576(14) 0.0617(15) 0.0296(13) 0.0071(12) 0.0171(12)
C21 0.0846(19) 0.0573(16) 0.091(2) 0.0363(16) 0.0190(16) 0.0131(14)
C22 0.093(2) 0.080(2) 0.106(2) 0.067(2) 0.0452(19) 0.0408(17)
C23 0.0815(19) 0.108(2) 0.086(2) 0.072(2) 0.0295(16) 0.0489(18)
C24 0.0548(13) 0.0793(17) 0.0571(14) 0.0412(14) 0.0115(11) 0.0242(12)

loop_
_atom_type_symbol
_atom_type_description
_atom_type_scat_dispersion_real
_atom_type_scat_dispersion_imag
_atom_type_scat_source
C C 0.0033 0.0016 'International Tables Vol C Tables 4.2.6.8 and 6.1.1.4'
H H 0.0000 0.0000 'International Tables Vol C Tables 4.2.6.8 and 6.1.1.4'
N N 0.0061 0.0033 'International Tables Vol C Tables 4.2.6.8 and 6.1.1.4'
O O 0.0106 0.0060 'International Tables Vol C Tables 4.2.6.8 and 6.1.1.4'

loop_
_geom_angle_atom_site_label_1
_geom_angle_atom_site_label_2
_geom_angle_atom_site_label_3
_geom_angle
C8 O3 C13 118.05(15)
C12 O4 C19 117.46(15)
O1 N1 C1 120.13(17)
O1 N1 C5 119.87(15)
C1 N1 C5 120.00(18)
C5 N2 H2 115.2(15)
C6 N2 H2 118.4(15)
C6 N2 C5 126.37(16)
N1 C1 H1 119.4
N1 C1 C2 121.3(2)
C2 C1 H1 119.4
C1 C2 H2A 120.2
C1 C2 C3 119.6(2)
C3 C2 H2A 120.2
C2 C3 H3 120.4
C2 C3 C4 119.3(2)
C4 C3 H3 120.4
C3 C4 H4 119.9
C5 C4 C3 120.2(2)
C5 C4 H4 119.9
N1 C5 N2 113.97(16)
N1 C5 C4 119.51(17)
C4 C5 N2 126.46(18)
O2 C6 N2 124.00(18)
O2 C6 C7 121.32(17)
N2 C6 C7 114.68(16)
C8 C7 C6 121.35(16)
C12 C7 C6 120.51(16)
C12 C7 C8 118.08(17)
O3 C8 C7 114.67(16)
O3 C8 C9 124.21(18)
C9 C8 C7 121.12(17)
C8 C9 H9 120.5
C10 C9 C8 119.03(19)
C10 C9 H9 120.5
C9 C10 H10 119.3
C11 C10 C9 121.38(19)
C11 C10 H10 119.3
C10 C11 H11 120.7
C10 C11 C12 118.58(18)
C12 C11 H11 120.7
C7 C12 O4 117.02(16)
C11 C12 O4 121.01(17)
C11 C12 C7 121.81(18)
C14 C13 O3 120.2(2)
C14 C13 C18 121.6(2)
C18 C13 O3 118.1(2)
C13 C14 H14 121.1
C13 C14 C15 117.8(3)
C15 C14 H14 121.1
C14 C15 H15 121.4
C16 C15 C14 117.2(3)
C16 C15 H15 121.4
C15 C16 H16 118.0
C17 C16 C15 124.1(3)
C17 C16 H16 118.0
C16 C17 H17 120.7
C16 C17 C18 118.6(4)
C18 C17 H17 120.7
C13 C18 H18 119.7
C17 C18 C13 120.6(3)
C17 C18 H18 119.7
C20 C19 O4 121.82(18)
C20 C19 C24 121.5(2)
C24 C19 O4 116.5(2)
C19 C20 H20 120.5
C19 C20 C21 119.0(2)
C21 C20 H20 120.5
C20 C21 H21 119.9
C22 C21 C20 120.2(3)
C22 C21 H21 119.9
C21 C22 H22 120.1
C23 C22 C21 119.9(2)
C23 C22 H22 120.1
C22 C23 H23 119.7
C22 C23 C24 120.7(2)
C24 C23 H23 119.7
C19 C24 C23 118.8(2)
C19 C24 H24 120.6
C23 C24 H24 120.6

loop_
_geom_bond_atom_site_label_1
_geom_bond_atom_site_label_2
_geom_bond_distance
O1 N1 1.321(2)
O2 C6 1.216(2)
O3 C8 1.382(2)
O3 C13 1.390(2)
O4 C12 1.391(2)
O4 C19 1.395(2)
N1 C1 1.356(3)
N1 C5 1.365(2)
N2 H2 0.84(2)
N2 C5 1.386(2)
N2 C6 1.359(2)
C1 H1 0.9300
C1 C2 1.365(3)
C2 H2A 0.9300
C2 C3 1.374(3)
C3 H3 0.9300
C3 C4 1.381(3)
C4 H4 0.9300
C4 C5 1.380(3)
C6 C7 1.502(3)
C7 C8 1.392(3)
C7 C12 1.390(2)
C8 C9 1.384(3)
C9 H9 0.9300
C9 C10 1.383(3)
C10 H10 0.9300
C10 C11 1.380(3)
C11 H11 0.9300
C11 C12 1.382(3)
C13 C14 1.350(4)
C13 C18 1.379(3)
C14 H14 0.9300
C14 C15 1.436(5)
C15 H15 0.9300
C15 C16 1.368(6)
C16 H16 0.9300
C16 C17 1.329(5)
C17 H17 0.9300
C17 C18 1.353(4)
C18 H18 0.9300
C19 C20 1.371(3)
C19 C24 1.382(3)
C20 H20 0.9300
C20 C21 1.388(3)
C21 H21 0.9300
C21 C22 1.382(4)
C22 H22 0.9300
C22 C23 1.372(4)
C23 H23 0.9300
C23 C24 1.385(4)
C24 H24 0.9300

loop_
_geom_hbond_atom_site_label_D
_geom_hbond_atom_site_label_H
_geom_hbond_atom_site_label_A
_geom_hbond_distance_DH
_geom_hbond_distance_HA
_geom_hbond_distance_DA
_geom_hbond_angle_DHA
_geom_hbond_site_symmetry_A
N2 H2 O1 0.84(2) 2.01(2) 2.775(2) 152(2) 2

loop_
_geom_torsion_atom_site_label_1
_geom_torsion_atom_site_label_2
_geom_torsion_atom_site_label_3
_geom_torsion_atom_site_label_4
_geom_torsion
O1 N1 C1 C2 178.35(19)
O1 N1 C5 N2 5.8(2)
O1 N1 C5 C4 -176.90(16)
O2 C6 C7 C8 -85.4(2)
O2 C6 C7 C12 91.7(2)
O3 C8 C9 C10 179.50(19)
O3 C13 C14 C15 175.6(2)
O3 C13 C18 C17 -177.6(2)
O4 C19 C20 C21 174.4(2)
O4 C19 C24 C23 -174.62(19)
N1 C1 C2 C3 -0.7(3)
N2 C6 C7 C8 95.4(2)
N2 C6 C7 C12 -87.5(2)
C1 N1 C5 N2 -174.28(16)
C1 N1 C5 C4 3.1(3)
C1 C2 C3 C4 1.5(3)
C2 C3 C4 C5 0.0(3)
C3 C4 C5 N1 -2.2(3)
C3 C4 C5 N2 174.73(19)
C5 N1 C1 C2 -1.6(3)
C5 N2 C6 O2 6.2(3)
C5 N2 C6 C7 -174.64(16)
C6 N2 C5 N1 -162.48(16)
C6 N2 C5 C4 20.4(3)
C6 C7 C8 O3 -2.7(3)
C6 C7 C8 C9 176.94(18)
C6 C7 C12 O4 7.7(3)
C6 C7 C12 C11 -176.74(18)
C7 C8 C9 C10 -0.2(3)
C8 O3 C13 C14 95.4(3)
C8 O3 C13 C18 -88.0(2)
C8 C7 C12 O4 -175.08(17)
C8 C7 C12 C11 0.5(3)
C8 C9 C10 C11 0.4(3)
C9 C10 C11 C12 -0.1(3)
C10 C11 C12 O4 175.10(17)
C10 C11 C12 C7 -0.3(3)
C12 O4 C19 C20 40.7(3)
C12 O4 C19 C24 -144.82(18)
C12 C7 C8 O3 -179.94(17)
C12 C7 C8 C9 -0.3(3)
C13 O3 C8 C7 179.21(19)
C13 O3 C8 C9 -0.5(3)
C13 C14 C15 C16 1.4(5)
C14 C13 C18 C17 -1.0(4)
C14 C15 C16 C17 0.2(6)
C15 C16 C17 C18 -2.2(6)
C16 C17 C18 C13 2.6(4)
C18 C13 C14 C15 -0.9(4)
C19 O4 C12 C7 -118.37(18)
C19 O4 C12 C11 66.0(2)
C19 C20 C21 C22 -0.3(4)
C20 C19 C24 C23 -0.1(3)
C20 C21 C22 C23 0.4(4)
C21 C22 C23 C24 -0.3(4)
C22 C23 C24 C19 0.2(4)
C24 C19 C20 C21 0.2(3)
